data_1527307
loop_
_publ_author_name
'Drew, M.G.B.'
'Tomkins, I.B.'

_publ_section_title
;
 Crystal and molecular structure of molybdenum(V) oxide trichloride
;
_journal_name_full
;
Journal of the Chemical Society A: Inorganic, Physical, Theoretical (1966-1971)
;
_journal_page_first 22
_journal_page_last 25
_journal_volume 1970
_journal_year 1970
_chemical_formula_sum 'Cl3 Mo O'
_chemical_name_systematic 'Mo O Cl3'
_space_group_IT_number 14
_symmetry_space_group_name_Hall '-P 2ybc'
_symmetry_space_group_name_H-M 'P 1 21/c 1'
_cell_angle_alpha 90
_cell_angle_beta 93.79
_cell_angle_gamma 90
_cell_formula_units_Z 4
_cell_length_a 5.732
_cell_length_b 13.34
_cell_length_c 6.029
_cell_volume 459.999
_citation_journal_id_ASTM JCSIAP
_cod_data_source_file Drew_JCSIAP_1970_1870.cif
_cod_data_source_block Cl3Mo1O1
_cod_original_cell_volume 459.9985
_cod_original_formula_sum 'Cl3 Mo1 O1'
_cod_database_code 1527307

loop_
_symmetry_equiv_pos_as_xyz
x,y,z
-x,y+1/2,-z+1/2
-x,-y,-z
x,-y-1/2,z-1/2

loop_
_atom_site_label
_atom_site_type_symbol
_atom_site_fract_x
_atom_site_fract_y
_atom_site_fract_z
_atom_site_occupancy
_atom_site_U_iso_or_equiv
Cl1 Cl-1 -0.2977 0.0631 0.3575 1 0.0
Cl2 Cl-1 0.1784 0.1921 0.5585 1 0.0
Cl3 Cl-1 -0.2767 0.3156 0.3881 1 0.0
Mo1 Mo+5 -0.026 0.1608 0.2019 1 0.0
O1 O-2 0.1544 0.0808 0.1022 1 0.0
